data_7006483
loop_
_publ_author_name
'Foreman, Mark R. S.'
'Hudson, Michael J.'
'Drew, Michael G. B.'
'Hill, Cl\'ement'
'Madic, Charles'

_publ_section_title
;
 Complexes formed between the quadridentate, heterocyclic molecules
 6,6'-bis-(5,6-dialkyl-1,2,4-triazin-3-yl)-2,2'-bipyridine (BTBP) and
 lanthanides(III): implications for the partitioning of actinides(III)
 and lanthanides(III).
;
_journal_issue 13
_journal_name_full 'Dalton transactions (Cambridge, England : 2003)'
_journal_page_first 1645
_journal_page_last 1653
_journal_paper_doi 10.1039/b511321k
_journal_year 2006
_chemical_formula_sum 'C26 H29 Eu N12 O9'
_chemical_formula_weight 805.57
_chemical_name_systematic
;
?
;
_space_group_IT_number 13
_symmetry_cell_setting monoclinic
_symmetry_space_group_name_Hall '-P 2yc'
_symmetry_space_group_name_H-M 'P 1 2/c 1'
_atom_sites_solution_hydrogens geom
_atom_sites_solution_primary direct
_atom_sites_solution_secondary difmap
_audit_creation_method SHELXL
_cell_angle_alpha 90.00
_cell_angle_beta 99.743(10)
_cell_angle_gamma 90.00
_cell_formula_units_Z 2
_cell_length_a 8.872(9)
_cell_length_b 11.883(13)
_cell_length_c 15.842(17)
_cell_measurement_temperature 293(2)
_cell_volume 1646(3)
_computing_cell_refinement XDS
_computing_data_collection 'XDS (Kabsch, 1991)'
_computing_data_reduction XDS
_computing_molecular_graphics PLATON(Spek,1994)
_computing_structure_refinement 'SHELXL-93 (Sheldrick, 1993)'
_computing_structure_solution 'SHELXS-86 (Sheldrick, 1990)'
_diffrn_ambient_temperature 293(2)
_diffrn_measured_fraction_theta_full 0.893
_diffrn_measurement_device 'Marresearch Image Plate'
_diffrn_measurement_method '95 frames at 2^o intervals, counting time 2 min.'
_diffrn_radiation_monochromator graphite
_diffrn_radiation_source 'fine-focus sealed tube'
_diffrn_radiation_type MoK\a
_diffrn_radiation_wavelength 0.71073
_diffrn_reflns_av_R_equivalents 0.0697
_diffrn_reflns_av_sigmaI/netI 0.0802
_diffrn_reflns_limit_h_max 10
_diffrn_reflns_limit_h_min -10
_diffrn_reflns_limit_k_max 14
_diffrn_reflns_limit_k_min -13
_diffrn_reflns_limit_l_max 19
_diffrn_reflns_limit_l_min -19
_diffrn_reflns_number 8235
_diffrn_reflns_theta_full 25.80
_diffrn_reflns_theta_max 25.62
_diffrn_reflns_theta_min 1.71
_exptl_absorpt_coefficient_mu 1.974
_exptl_absorpt_correction_T_max 1.000
_exptl_absorpt_correction_T_min 0.693
_exptl_absorpt_correction_type empirical
_exptl_absorpt_process_details
;
DIFABS, Walker, N. and Stuart, D., Acta Cryst 1983 A39 158.
;
_exptl_crystal_colour white
_exptl_crystal_density_diffrn 1.625
_exptl_crystal_description needle
_exptl_crystal_F_000 808
_exptl_crystal_size_max 0.30
_exptl_crystal_size_mid 0.05
_exptl_crystal_size_min 0.05
_refine_diff_density_max 8.909
_refine_diff_density_min -1.414
_refine_diff_density_rms 0.367
_refine_ls_extinction_coef 0.0284(42)
_refine_ls_extinction_expression Fc^*^=kFc[1+0.001xFc^2^\l^3^/sin(2\q)]^-1/4^
_refine_ls_extinction_method SHELXL
_refine_ls_goodness_of_fit_all 1.100
_refine_ls_goodness_of_fit_obs 1.102
_refine_ls_matrix_type full
_refine_ls_number_parameters 209
_refine_ls_number_reflns 3096
_refine_ls_number_restraints 7
_refine_ls_restrained_S_all 1.098
_refine_ls_restrained_S_obs 1.101
_refine_ls_R_factor_all 0.0980
_refine_ls_R_factor_obs 0.0930
_refine_ls_shift/esd_max 0.009
_refine_ls_shift/esd_mean 0.001
_refine_ls_structure_factor_coef Fsqd
_refine_ls_weighting_details
;
w=1/[\s^2^(Fo^2^)+(0.1586P)^2^+6.6608P] where P=(Fo^2^+2Fc^2^)/3
;
_refine_ls_weighting_scheme calc
_refine_ls_wR_factor_all 0.2245
_refine_ls_wR_factor_obs 0.2178
_reflns_number_observed 2905
_reflns_number_total 3096
_reflns_observed_criterion >2sigma(I)
_cod_data_source_file b511321k.txt
_cod_data_source_block eu
_cod_original_cell_volume 1646.1(30)
_cod_original_sg_symbol_H-M P2/c
_cod_database_code 7006483

loop_
_symmetry_equiv_pos_as_xyz
'x, y, z'
'x, -y, z+1/2'
'-x, -y, -z'
'-x, y, -z-1/2'

loop_
_atom_site_aniso_label
_atom_site_aniso_U_11
_atom_site_aniso_U_22
_atom_site_aniso_U_33
_atom_site_aniso_U_23
_atom_site_aniso_U_13
_atom_site_aniso_U_12
Eu1 0.0300(5) 0.0228(5) 0.0243(4) 0.000 0.0071(3) 0.000
N1 0.066(7) 0.037(4) 0.038(5) 0.006(4) 0.014(4) -0.006(4)
N2 0.042(5) 0.034(4) 0.036(4) 0.000(3) 0.011(4) -0.006(4)
C3 0.027(5) 0.042(5) 0.028(4) -0.003(4) 0.006(4) -0.006(4)
N4 0.036(5) 0.062(6) 0.030(4) -0.001(4) 0.016(3) -0.006(4)
C5 0.041(6) 0.058(7) 0.038(6) -0.003(5) 0.010(5) -0.012(5)
C6 0.059(8) 0.055(7) 0.040(6) 0.008(5) 0.015(5) -0.018(6)
C7 0.032(5) 0.041(5) 0.028(4) 0.000(4) 0.013(4) -0.001(4)
N8 0.033(4) 0.032(4) 0.033(4) -0.008(3) 0.009(3) 0.005(3)
C9 0.045(6) 0.014(4) 0.044(5) -0.004(4) 0.004(4) 0.005(4)
C10 0.078(9) 0.027(5) 0.048(6) -0.001(4) 0.018(6) 0.011(5)
C11 0.078(10) 0.041(6) 0.058(8) -0.009(6) 0.028(7) 0.013(6)
C12 0.059(7) 0.043(6) 0.043(6) -0.004(5) 0.026(5) 0.000(5)
C51 0.057(8) 0.105(11) 0.048(7) -0.002(8) 0.023(6) -0.032(8)
C52 0.067(10) 0.132(15) 0.062(8) -0.003(10) 0.043(8) -0.007(10)
C61 0.136(17) 0.059(9) 0.071(10) 0.004(8) 0.041(10) -0.032(10)
C62 0.141(19) 0.048(8) 0.138(18) 0.047(11) 0.035(14) 0.001(10)
O41 0.055(6) 0.080(7) 0.039(4) 0.014(4) -0.001(4) -0.004(4)
N43 0.039(6) 0.056(6) 0.051(6) 0.003(4) -0.005(5) 0.005(4)
O44 0.046(6) 0.148(14) 0.072(8) 0.001(6) -0.020(6) -0.006(6)
O42 0.044(5) 0.091(6) 0.048(5) -0.008(5) 0.008(4) 0.007(5)
O51 0.067(6) 0.040(4) 0.072(5) 0.008(4) 0.008(4) 0.002(4)

loop_
_atom_site_label
_atom_site_type_symbol
_atom_site_fract_x
_atom_site_fract_y
_atom_site_fract_z
_atom_site_U_iso_or_equiv
_atom_site_thermal_displace_type
_atom_site_occupancy
_atom_site_calc_flag
_atom_site_refinement_flags
_atom_site_disorder_group
Eu1 Eu 0.0000 0.20268(5) 0.2500 0.0254(4) Uani 1 d S .
N1 N 0.1561(13) 0.3265(8) 0.0825(6) 0.046(2) Uani 1 d . .
N2 N 0.1302(11) 0.2225(7) 0.1154(6) 0.037(2) Uani 1 d . .
C3 C 0.1678(11) 0.1329(8) 0.0762(6) 0.032(2) Uani 1 d . .
N4 N 0.2370(10) 0.1321(9) 0.0053(5) 0.042(2) Uani 1 d . .
C5 C 0.2678(14) 0.2282(11) -0.0253(7) 0.045(3) Uani 1 d . .
C6 C 0.2234(16) 0.3292(12) 0.0114(8) 0.051(3) Uani 1 d . .
C7 C 0.1407(11) 0.0209(9) 0.1109(6) 0.032(2) Uani 1 d . .
N8 N 0.0668(9) 0.0155(7) 0.1791(5) 0.032(2) Uani 1 d . .
C9 C 0.0392(12) -0.0844(7) 0.2131(6) 0.035(2) Uani 1 d . .
C10 C 0.0838(17) -0.1862(9) 0.1765(8) 0.050(3) Uani 1 d . .
H10 H 0.0638 -0.2557 0.1992 0.060 Uiso 1 calc R .
C11 C 0.1566(18) -0.1790(11) 0.1074(9) 0.057(3) Uani 1 d . .
H11 H 0.1875 -0.2446 0.0832 0.069 Uiso 1 calc R .
C12 C 0.1853(14) -0.0760(9) 0.0726(7) 0.046(3) Uani 1 d . .
H12 H 0.2332 -0.0717 0.0249 0.055 Uiso 1 calc R .
C51 C 0.3485(18) 0.2319(16) -0.1022(9) 0.068(4) Uani 1 d . .
H51A H 0.4409 0.2764 -0.0879 0.082 Uiso 1 calc R .
H51B H 0.2827 0.2691 -0.1491 0.082 Uiso 1 calc R .
C52 C 0.3908(19) 0.1158(17) -0.1319(10) 0.083(5) Uani 1 d . .
H52C H 0.4608 0.0801 -0.0870 0.100 Uiso 1 calc R .
H52D H 0.4381 0.1234 -0.1818 0.100 Uiso 1 calc R .
H52E H 0.3001 0.0708 -0.1456 0.100 Uiso 1 calc R .
C61 C 0.2505(26) 0.4406(13) -0.0245(11) 0.086(6) Uani 1 d . .
H61A H 0.3540 0.4410 -0.0367 0.103 Uiso 1 calc R .
H61B H 0.1820 0.4479 -0.0788 0.103 Uiso 1 calc R .
C62 C 0.2331(28) 0.5347(13) 0.0231(14) 0.108(7) Uani 1 d . .
H62C H 0.1269 0.5549 0.0154 0.129 Uiso 1 calc R .
H62D H 0.2906 0.5957 0.0046 0.129 Uiso 1 calc R .
H62E H 0.2698 0.5194 0.0825 0.129 Uiso 1 calc R .
O41 O 0.1825(12) 0.1910(8) 0.3919(6) 0.059(2) Uani 1 d . .
O42 O 0.2886(11) 0.1774(9) 0.2808(6) 0.061(2) Uani 1 d . .
N43 N 0.3038(13) 0.1884(9) 0.3610(7) 0.050(3) Uani 1 d . .
O44 O 0.4303(14) 0.1973(11) 0.4075(9) 0.092(5) Uani 1 d . .
O51 O -0.1123(11) 0.3923(7) 0.2137(6) 0.060(2) Uani 1 d U .
N53 N 0.0000 0.4483(13) 0.2500 0.051(3) Uiso 1 d SU .
O52 O 0.0000 0.5510(17) 0.2500 0.101(6) Uiso 1 d SU .
N200 N 0.5000 0.6272(44) 0.2500 0.190(17) Uiso 1 d S .
C201 C 0.5000 0.5310(38) 0.2500 0.123(11) Uiso 1 d S .
C202 C 0.5000 0.4140(30) 0.2500 0.121(11) Uiso 1 d S .
H20A H 0.5789 0.3870 0.2205 0.146 Uiso 0.50 calc PR .
H20B H 0.4025 0.3870 0.2216 0.146 Uiso 0.50 calc PR .
H20C H 0.5186 0.3870 0.3080 0.146 Uiso 0.50 calc PR .

loop_
_atom_type_symbol
_atom_type_description
_atom_type_scat_dispersion_real
_atom_type_scat_dispersion_imag
_atom_type_scat_source
C C 0.0033 0.0016 'International Tables Vol C Tables 4.2.6.8 and 6.1.1.4'
H H 0.0000 0.0000 'International Tables Vol C Tables 4.2.6.8 and 6.1.1.4'
N N 0.0061 0.0033 'International Tables Vol C Tables 4.2.6.8 and 6.1.1.4'
O O 0.0106 0.0060 'International Tables Vol C Tables 4.2.6.8 and 6.1.1.4'
Eu Eu -0.1578 3.6682 'International Tables Vol C Tables 4.2.6.8 and 6.1.1.4'

loop_
_geom_angle_atom_site_label_1
_geom_angle_atom_site_label_2
_geom_angle_atom_site_label_3
_geom_angle
_geom_angle_site_symmetry_1
_geom_angle_site_symmetry_3
_geom_angle_publ_flag
O51 Eu1 O51 50.5(4) 4_556 . ?
O51 Eu1 O42 73.3(3) 4_556 . ?
O51 Eu1 O42 120.1(3) . . ?
O51 Eu1 O42 120.1(3) 4_556 4_556 ?
O51 Eu1 O42 73.3(3) . 4_556 ?
O42 Eu1 O42 166.4(5) . 4_556 ?
O51 Eu1 O41 71.1(3) 4_556 . ?
O51 Eu1 O41 115.0(3) . . ?
O42 Eu1 O41 49.8(3) . . ?
O42 Eu1 O41 129.3(3) 4_556 . ?
O51 Eu1 O41 115.0(3) 4_556 4_556 ?
O51 Eu1 O41 71.1(3) . 4_556 ?
O42 Eu1 O41 129.3(3) . 4_556 ?
O42 Eu1 O41 49.8(3) 4_556 4_556 ?
O41 Eu1 O41 173.7(4) . 4_556 ?
O51 Eu1 N2 83.8(3) 4_556 . ?
O51 Eu1 N2 86.8(3) . . ?
O42 Eu1 N2 66.1(3) . . ?
O42 Eu1 N2 115.2(3) 4_556 . ?
O41 Eu1 N2 115.2(3) . . ?
O41 Eu1 N2 65.5(3) 4_556 . ?
O51 Eu1 N2 86.8(3) 4_556 4_556 ?
O51 Eu1 N2 83.8(3) . 4_556 ?
O42 Eu1 N2 115.2(3) . 4_556 ?
O42 Eu1 N2 66.1(3) 4_556 4_556 ?
O41 Eu1 N2 65.5(3) . 4_556 ?
O41 Eu1 N2 115.2(3) 4_556 4_556 ?
N2 Eu1 N2 169.6(4) . 4_556 ?
O51 Eu1 N8 139.5(3) 4_556 . ?
O51 Eu1 N8 141.6(3) . . ?
O42 Eu1 N8 71.7(3) . . ?
O42 Eu1 N8 96.4(3) 4_556 . ?
O41 Eu1 N8 100.2(3) . . ?
O41 Eu1 N8 74.3(3) 4_556 . ?
N2 Eu1 N8 63.8(3) . . ?
N2 Eu1 N8 126.6(3) 4_556 . ?
O51 Eu1 N8 141.6(3) 4_556 4_556 ?
O51 Eu1 N8 139.5(3) . 4_556 ?
O42 Eu1 N8 96.4(3) . 4_556 ?
O42 Eu1 N8 71.7(3) 4_556 4_556 ?
O41 Eu1 N8 74.3(3) . 4_556 ?
O41 Eu1 N8 100.2(3) 4_556 4_556 ?
N2 Eu1 N8 126.6(3) . 4_556 ?
N2 Eu1 N8 63.8(3) 4_556 4_556 ?
N8 Eu1 N8 62.7(4) . 4_556 ?
C6 N1 N2 117.4(10) . . ?
C3 N2 N1 118.7(9) . . ?
C3 N2 Eu1 120.0(6) . . ?
N1 N2 Eu1 121.2(7) . . ?
N2 C3 N4 125.6(9) . . ?
N2 C3 C7 119.3(8) . . ?
N4 C3 C7 115.1(9) . . ?
C5 N4 C3 117.2(10) . . ?
N4 C5 C6 120.3(11) . . ?
N4 C5 C51 119.2(13) . . ?
C6 C5 C51 120.5(12) . . ?
N1 C6 C5 120.6(11) . . ?
N1 C6 C61 117.6(13) . . ?
C5 C6 C61 121.8(12) . . ?
C12 C7 C3 120.6(8) . . ?
N8 C7 C12 121.3(9) . . ?
N8 C7 C3 118.1(8) . . ?
C9 N8 C7 120.4(8) . . ?
C9 N8 Eu1 120.8(6) . . ?
C7 N8 Eu1 118.6(7) . . ?
N8 C9 C10 120.3(10) . . ?
N8 C9 C9 117.7(5) . 4_556 ?
C10 C9 C9 121.9(7) . 4_556 ?
C11 C10 C9 118.3(11) . . ?
C10 C11 C12 121.3(11) . . ?
C11 C12 C7 118.3(10) . . ?
C5 C51 C52 113.4(13) . . ?
C62 C61 C6 118.6(14) . . ?
N43 O41 Eu1 96.7(7) . . ?
O44 N43 O41 121.1(13) . . ?
O44 N43 O42 122.7(13) . . ?
O41 N43 O42 116.3(10) . . ?
N43 O42 Eu1 96.5(7) . . ?
N53 O51 Eu1 96.8(8) . . ?
O52 N53 O51 122.0(7) . . ?
O52 N53 O51 122.0(7) . 4_556 ?
O51 N53 O51 116.0(14) . 4_556 ?
N200 C201 C202 180.000(13) . . ?

loop_
_geom_bond_atom_site_label_1
_geom_bond_atom_site_label_2
_geom_bond_distance
_geom_bond_site_symmetry_2
_geom_bond_publ_flag
Eu1 O51 2.492(9) 4_556 ?
Eu1 O51 2.492(9) . ?
Eu1 O42 2.542(10) . ?
Eu1 O42 2.542(10) 4_556 ?
Eu1 O41 2.543(9) . ?
Eu1 O41 2.543(9) 4_556 ?
Eu1 N2 2.602(9) . ?
Eu1 N2 2.602(9) 4_556 ?
Eu1 N8 2.604(8) . ?
Eu1 N8 2.604(8) 4_556 ?
N1 N2 1.375(13) . ?
C3 N2 1.304(13) . ?
C3 N4 1.369(12) . ?
N4 C5 1.29(2) . ?
C5 C6 1.42(2) . ?
C5 C51 1.51(2) . ?
C6 N1 1.36(2) . ?
C6 C61 1.48(2) . ?
C7 C3 1.475(14) . ?
N8 C9 1.343(12) . ?
N8 C7 1.357(12) . ?
C9 C10 1.426(13) . ?
C9 C9 1.46(2) 4_556 ?
C10 C11 1.37(2) . ?
C11 C12 1.38(2) . ?
C12 C7 1.390(14) . ?
C51 C52 1.52(3) . ?
C61 C62 1.37(2) . ?
O41 N43 1.26(2) . ?
N43 O44 1.24(2) . ?
N43 O42 1.263(15) . ?
N53 O52 1.22(2) . ?
N53 O51 1.253(12) 4_556 ?
O51 N53 1.253(12) . ?
N200 C201 1.14(5) . ?
C201 C202 1.39(5) . ?
